data_4507905
loop_
_publ_author_name
'Dong, Ming-Ming'
'He, Lu-Lu'
'Fan, Ya-Juan'
'Zang, Shuang-Quan'
'Hou, Hong-Wei'
'Mak, Thomas C. W.'

_publ_section_title
;
 Seven Copper Coordination Polymers Based on 5-Iodo-Isophthalic Acid:
 Halogen-Related Bonding and N-Donor Auxiliary Ligands Modulating Effect
;
_journal_issue 8
_journal_name_full 'Crystal Growth &amp; Design'
_journal_page_first 3353
_journal_paper_doi 10.1021/cg400033s
_journal_volume 13
_journal_year 2013
_chemical_formula_moiety 'C104 H68 Cu6 I4 N12 O22, 9(H2 O)'
_chemical_formula_sum 'C104 H86 Cu6 I4 N12 O31'
_chemical_formula_weight 2888.69
_chemical_name_systematic
;

 ?

;
_space_group_IT_number 2
_symmetry_cell_setting triclinic
_symmetry_space_group_name_Hall '-P 1'
_symmetry_space_group_name_H-M 'P -1'
_atom_sites_solution_hydrogens geom
_atom_sites_solution_primary direct
_atom_sites_solution_secondary difmap
_audit_creation_method SHELXL-97
_cell_angle_alpha 89.483(4)
_cell_angle_beta 74.703(4)
_cell_angle_gamma 67.446(4)
_cell_formula_units_Z 1
_cell_length_a 11.9010(6)
_cell_length_b 11.9734(5)
_cell_length_c 20.6426(10)
_cell_measurement_reflns_used 11583
_cell_measurement_temperature 296(2)
_cell_measurement_theta_max 29.3068
_cell_measurement_theta_min 2.9010
_cell_volume 2606.2(2)
_computing_cell_refinement 'Bruker FRAMBO'
_computing_data_collection 'Bruker FRAMBO'
_computing_data_reduction 'Bruker SAINT'
_computing_molecular_graphics 'Bruker SHELXTL'
_computing_publication_material 'Bruker SHELXTL'
_computing_structure_refinement 'SHELXL-97 (Sheldrick, 1997)'
_computing_structure_solution 'SHELXS-97 (Sheldrick, 1990)'
_diffrn_ambient_temperature 296(2)
_diffrn_measured_fraction_theta_full 0.998
_diffrn_measured_fraction_theta_max 0.998
_diffrn_measurement_device_type 'Bruker Smart APEXII CCD area detector'
_diffrn_measurement_method '\w scans'
_diffrn_radiation_monochromator graphite
_diffrn_radiation_source 'fine-focus sealed tube'
_diffrn_radiation_type MoK\a
_diffrn_radiation_wavelength 0.71073
_diffrn_reflns_av_R_equivalents 0.0360
_diffrn_reflns_av_sigmaI/netI 0.0290
_diffrn_reflns_limit_h_max 14
_diffrn_reflns_limit_h_min -14
_diffrn_reflns_limit_k_max 14
_diffrn_reflns_limit_k_min -14
_diffrn_reflns_limit_l_max 24
_diffrn_reflns_limit_l_min -24
_diffrn_reflns_number 38441
_diffrn_reflns_theta_full 25.00
_diffrn_reflns_theta_max 25.00
_diffrn_reflns_theta_min 2.91
_diffrn_standards_number 0
_exptl_absorpt_coefficient_mu 2.475
_exptl_absorpt_correction_T_max 0.6643
_exptl_absorpt_correction_T_min 0.6374
_exptl_absorpt_correction_type multi-scan
_exptl_absorpt_process_details 'Bruker FRAMBO'
_exptl_crystal_colour blue
_exptl_crystal_density_diffrn 1.841
_exptl_crystal_density_method 'not measured'
_exptl_crystal_description rectangular
_exptl_crystal_F_000 1428
_exptl_crystal_size_max 0.20
_exptl_crystal_size_mid 0.19
_exptl_crystal_size_min 0.18
_refine_diff_density_max 0.969
_refine_diff_density_min -0.886
_refine_diff_density_rms 0.075
_refine_ls_extinction_method none
_refine_ls_goodness_of_fit_ref 1.020
_refine_ls_hydrogen_treatment constr
_refine_ls_matrix_type full
_refine_ls_number_parameters 694
_refine_ls_number_reflns 9172
_refine_ls_number_restraints 5
_refine_ls_restrained_S_all 1.028
_refine_ls_R_factor_all 0.0406
_refine_ls_R_factor_gt 0.0335
_refine_ls_shift/su_max 0.001
_refine_ls_shift/su_mean 0.000
_refine_ls_structure_factor_coef Fsqd
_refine_ls_weighting_details 'calc w=1/[\s^2^(Fo^2^)+(0.0413P)^2^+3.3795P] where P=(Fo^2^+2Fc^2^)/3'
_refine_ls_weighting_scheme calc
_refine_ls_wR_factor_gt 0.0824
_refine_ls_wR_factor_ref 0.0857
_reflns_number_gt 8014
_reflns_number_total 9172
_reflns_threshold_expression >2sigma(I)
_cod_data_source_file cg400033s_si_002.cif
_cod_data_source_block Compound1
_cod_depositor_comments
;
The following automatic conversions were performed:

'_symmetry_cell_setting' value 'Triclinic' changed to 'triclinic'
according to /home/saulius/struct/CIF-dictionaries/cif_core.dic
dictionary named 'cif_core.dic' version 2.4.2 from 2011-04-26.

Automatic conversion script
Id: cif_fix_values 1891 2012-01-12 08:04:46Z andrius 
;
_cod_original_sg_symbol_H-M P-1
_cod_database_code 4507905

loop_
_symmetry_equiv_pos_as_xyz
'x, y, z'
'-x, -y, -z'

loop_
_atom_site_label
_atom_site_type_symbol
_atom_site_fract_x
_atom_site_fract_y
_atom_site_fract_z
_atom_site_U_iso_or_equiv
_atom_site_adp_type
_atom_site_occupancy
_atom_site_symmetry_multiplicity
_atom_site_calc_flag
_atom_site_refinement_flags
Cu1 Cu 0.44812(4) 0.30118(4) 0.02711(2) 0.02690(10) Uani 1 1 d U
Cu2 Cu 0.49403(4) 0.00489(4) 0.36964(2) 0.02919(11) Uani 1 1 d U
Cu3 Cu 0.51796(5) 0.14102(4) 0.47292(2) 0.03934(12) Uani 1 1 d U
N1 N 0.5490(3) 0.1346(3) -0.02546(15) 0.0331(7) Uani 1 1 d .
N2 N 0.3258(3) 0.3026(3) -0.02565(15) 0.0358(6) Uani 1 1 d U
N3 N 0.5771(3) -0.1668(3) 0.32362(15) 0.0353(7) Uani 1 1 d .
N4 N 0.3609(3) 0.0106(3) 0.32363(15) 0.0352(7) Uani 1 1 d .
N5 N 0.6506(3) 0.1353(3) 0.51900(15) 0.0385(7) Uani 1 1 d .
N6 N 0.4332(3) 0.3132(3) 0.51889(16) 0.0425(8) Uani 1 1 d .
I1 I 1.01274(2) 0.34010(2) 0.186516(13) 0.03686(8) Uani 1 1 d .
I2 I -0.00259(3) 0.93753(3) 0.093045(19) 0.06562(11) Uani 1 1 d .
C1 C 0.1662(3) 0.5887(3) 0.16830(18) 0.0319(8) Uani 1 1 d .
C2 C 0.1068(3) 0.6131(3) 0.23747(19) 0.0358(8) Uani 1 1 d .
H2 H 0.1259 0.5509 0.2652 0.043 Uiso 1 1 calc R
C3 C 0.0195(3) 0.7289(4) 0.26567(19) 0.0378(9) Uani 1 1 d .
C4 C -0.0104(3) 0.8209(3) 0.2241(2) 0.0394(9) Uani 1 1 d .
H4 H -0.0691 0.8986 0.2423 0.047 Uiso 1 1 calc R
C5 C 0.0477(4) 0.7965(3) 0.1552(2) 0.0379(9) Uani 1 1 d .
C6 C 0.1374(3) 0.6818(3) 0.12689(19) 0.0333(8) Uani 1 1 d .
H6 H 0.1778 0.6673 0.0808 0.040 Uiso 1 1 calc R
C7 C 0.2605(3) 0.4619(3) 0.13885(19) 0.0328(8) Uani 1 1 d .
C8 C -0.0441(4) 0.7567(4) 0.3419(2) 0.0493(11) Uani 1 1 d .
C9 C 0.6553(3) 0.2322(3) 0.19388(17) 0.0283(7) Uani 1 1 d .
H9 H 0.5872 0.2115 0.1948 0.034 Uiso 1 1 calc R
C10 C 0.7071(3) 0.2111(3) 0.24822(16) 0.0269(7) Uani 1 1 d .
C11 C 0.8098(3) 0.2422(3) 0.24604(17) 0.0284(7) Uani 1 1 d .
H11 H 0.8450 0.2302 0.2821 0.034 Uiso 1 1 calc R
C12 C 0.8589(3) 0.2910(3) 0.18998(17) 0.0276(7) Uani 1 1 d .
C13 C 0.8070(3) 0.3124(3) 0.13612(17) 0.0286(7) Uani 1 1 d .
H13 H 0.8409 0.3456 0.0989 0.034 Uiso 1 1 calc R
C14 C 0.7035(3) 0.2836(3) 0.13842(17) 0.0278(7) Uani 1 1 d .
C15 C 0.6410(3) 0.3126(3) 0.08222(17) 0.0314(8) Uani 1 1 d .
C16 C 0.6491(3) 0.1570(3) 0.30816(16) 0.0267(7) Uani 1 1 d .
C17 C 0.6610(4) 0.0542(3) -0.0243(2) 0.0457(10) Uani 1 1 d .
H17 H 0.7020 0.0709 0.0046 0.055 Uiso 1 1 calc R
C18 C 0.7203(6) -0.0577(5) -0.0665(3) 0.0741(8) Uani 1 1 d U
H18 H 0.7988 -0.1137 -0.0645 0.089 Uiso 1 1 calc R
C19 C 0.6639(6) -0.0828(5) -0.1091(3) 0.0741(8) Uani 1 1 d U
H19 H 0.7032 -0.1560 -0.1367 0.089 Uiso 1 1 calc R
C20 C 0.5455(4) 0.0014(4) -0.1121(2) 0.0484(11) Uani 1 1 d .
C21 C 0.4761(6) -0.0141(5) -0.1559(2) 0.0616(15) Uani 1 1 d .
H21 H 0.5101 -0.0855 -0.1847 0.074 Uiso 1 1 calc R
C22 C 0.3636(6) 0.0711(5) -0.1568(2) 0.0646(16) Uani 1 1 d .
H22 H 0.3214 0.0571 -0.1859 0.077 Uiso 1 1 calc R
C23 C 0.3070(5) 0.1834(4) -0.1138(2) 0.0480(11) Uani 1 1 d .
C24 C 0.1924(5) 0.2796(5) -0.1128(2) 0.0608(13) Uani 1 1 d .
H24 H 0.1462 0.2730 -0.1415 0.073 Uiso 1 1 calc R
C25 C 0.1489(5) 0.3819(5) -0.0702(3) 0.0611(13) Uani 1 1 d .
H25 H 0.0735 0.4459 -0.0703 0.073 Uiso 1 1 calc R
C26 C 0.2168(4) 0.3918(4) -0.0262(2) 0.0414(5) Uani 1 1 d U
H26 H 0.1852 0.4620 0.0033 0.050 Uiso 1 1 calc R
C27 C 0.3714(4) 0.2004(3) -0.06925(17) 0.0343(8) Uani 1 1 d .
C28 C 0.4911(4) 0.1103(3) -0.06885(18) 0.0358(9) Uani 1 1 d .
C29 C 0.6867(4) -0.2534(4) 0.3251(2) 0.0502(11) Uani 1 1 d .
H29 H 0.7341 -0.2372 0.3502 0.060 Uiso 1 1 calc R
C30 C 0.7329(5) -0.3687(4) 0.2899(3) 0.0652(14) Uani 1 1 d .
H30 H 0.8112 -0.4272 0.2905 0.078 Uiso 1 1 calc R
C31 C 0.6626(6) -0.3943(5) 0.2546(3) 0.0710(16) Uani 1 1 d .
H31 H 0.6921 -0.4713 0.2320 0.085 Uiso 1 1 calc R
C32 C 0.5462(5) -0.3058(4) 0.2522(2) 0.0537(12) Uani 1 1 d .
C33 C 0.4659(7) -0.3222(6) 0.2162(3) 0.0757(17) Uani 1 1 d .
H33 H 0.4910 -0.3968 0.1918 0.091 Uiso 1 1 calc R
C34 C 0.3557(7) -0.2335(6) 0.2165(3) 0.0734(17) Uani 1 1 d .
H34 H 0.3061 -0.2478 0.1922 0.088 Uiso 1 1 calc R
C35 C 0.3114(5) -0.1161(5) 0.2536(2) 0.0524(12) Uani 1 1 d .
C36 C 0.1965(5) -0.0180(6) 0.2571(3) 0.0674(15) Uani 1 1 d .
H36 H 0.1412 -0.0258 0.2347 0.081 Uiso 1 1 calc R
C37 C 0.1671(5) 0.0880(5) 0.2933(2) 0.0607(13) Uani 1 1 d .
H37 H 0.0906 0.1530 0.2965 0.073 Uiso 1 1 calc R
C38 C 0.2514(4) 0.1001(4) 0.3261(2) 0.0470(10) Uani 1 1 d .
H38 H 0.2296 0.1739 0.3505 0.056 Uiso 1 1 calc R
C39 C 0.3903(4) -0.0966(4) 0.28833(18) 0.0385(9) Uani 1 1 d .
C40 C 0.5075(4) -0.1921(4) 0.28785(18) 0.0393(9) Uani 1 1 d .
C41 C 0.3221(5) 0.3987(4) 0.5195(2) 0.0561(12) Uani 1 1 d .
H41 H 0.2708 0.3804 0.4980 0.067 Uiso 1 1 calc R
C42 C 0.2789(5) 0.5172(4) 0.5520(3) 0.0663(14) Uani 1 1 d .
H42 H 0.2000 0.5755 0.5521 0.080 Uiso 1 1 calc R
C43 C 0.3541(6) 0.5455(4) 0.5833(2) 0.0674(15) Uani 1 1 d .
H43 H 0.3271 0.6235 0.6041 0.081 Uiso 1 1 calc R
C44 C 0.4712(5) 0.4569(4) 0.5838(2) 0.0548(12) Uani 1 1 d .
C45 C 0.5576(7) 0.4759(6) 0.6151(2) 0.0715(16) Uani 1 1 d .
H45 H 0.5362 0.5524 0.6364 0.086 Uiso 1 1 calc R
C46 C 0.6680(7) 0.3866(6) 0.6145(2) 0.0740(17) Uani 1 1 d .
H46 H 0.7213 0.4026 0.6354 0.089 Uiso 1 1 calc R
C47 C 0.7070(5) 0.2661(5) 0.5825(2) 0.0547(12) Uani 1 1 d .
C48 C 0.8197(5) 0.1659(6) 0.5808(2) 0.0635(14) Uani 1 1 d .
H48 H 0.8778 0.1749 0.6006 0.076 Uiso 1 1 calc R
C49 C 0.8434(4) 0.0570(5) 0.5504(2) 0.0561(12) Uani 1 1 d .
H49 H 0.9168 -0.0097 0.5503 0.067 Uiso 1 1 calc R
C50 C 0.7575(4) 0.0439(4) 0.5190(2) 0.0447(10) Uani 1 1 d .
H50 H 0.7764 -0.0316 0.4974 0.054 Uiso 1 1 calc R
C51 C 0.6246(4) 0.2455(4) 0.55088(18) 0.0415(10) Uani 1 1 d .
C52 C 0.5075(4) 0.3403(4) 0.55117(18) 0.0419(10) Uani 1 1 d .
O1 O 0.3271(2) 0.4546(2) 0.07804(12) 0.0366(6) Uani 1 1 d .
O2 O 0.2667(3) 0.3755(2) 0.17230(15) 0.0543(8) Uani 1 1 d .
O3 O -0.1178(3) 0.8624(3) 0.36372(17) 0.0705(10) Uani 1 1 d .
O4 O -0.0205(4) 0.6709(3) 0.37599(17) 0.0741(8) Uani 1 1 d .
O5 O 0.5609(2) 0.2661(2) 0.08345(13) 0.0379(6) Uani 1 1 d .
O6 O 0.6694(3) 0.3785(3) 0.04042(15) 0.0545(8) Uani 1 1 d .
O7 O 0.6007(3) 0.0870(2) 0.29445(13) 0.0414(5) Uani 1 1 d U
O8 O 0.6526(2) 0.1865(2) 0.36518(13) 0.0386(6) Uani 1 1 d U
O9 O 0.5935(2) -0.0275(2) 0.43397(11) 0.0321(5) Uani 1 1 d .
H9W H 0.6727 -0.0519 0.4149 0.039 Uiso 1 1 d R
O10 O 0.3932(2) 0.1590(2) 0.42508(12) 0.0353(6) Uani 1 1 d .
H10W H 0.3810 0.2196 0.4020 0.042 Uiso 1 1 d R
O1W O 0.5293(3) 0.3903(2) -0.05811(12) 0.0426(6) Uani 1 1 d .
H1WA H 0.5900 0.4031 -0.0501 0.064 Uiso 1 1 d R
H1WB H 0.4719 0.4575 -0.0616 0.064 Uiso 1 1 d R
O2W O 0.8752(4) 0.7440(4) 0.51346(18) 0.0881(12) Uani 1 1 d .
H2WA H 0.9014 0.6787 0.5245 0.132 Uiso 1 1 d R
H2WB H 0.9073 0.7221 0.4714 0.132 Uiso 1 1 d R
O3W O 0.9016(3) 0.0870(4) 0.3765(2) 0.0837(12) Uani 1 1 d .
H3WA H 0.8262 0.1175 0.3733 0.100 Uiso 1 1 d R
H3WB H 0.9299 0.0099 0.3701 0.126 Uiso 1 1 d R
O4W O 0.3368(4) 0.3410(4) 0.3125(3) 0.1046(15) Uani 1 1 d .
H4WA H 0.3181 0.3501 0.2753 0.125 Uiso 1 1 d R
H4WB H 0.2836 0.3999 0.3416 0.157 Uiso 1 1 d R
O5W O 0.0885(7) 0.4287(5) 0.3891(4) 0.213(4) Uani 1 1 d .
H5WA H 0.0550 0.5043 0.3856 0.255 Uiso 1 1 d R
H5WB H 0.0559 0.3914 0.3700 0.319 Uiso 1 1 d R
O6W O 0.0328(14) 0.7412(13) 0.5784(10) 0.215(8) Uani 0.50 1 d P
H6WA H 0.0468 0.7274 0.5396 0.258 Uiso 0.50 1 d PR
H6WB H 0.0975 0.7654 0.5722 0.322 Uiso 0.50 1 d PR

loop_
_atom_site_aniso_label
_atom_site_aniso_U_11
_atom_site_aniso_U_22
_atom_site_aniso_U_33
_atom_site_aniso_U_23
_atom_site_aniso_U_13
_atom_site_aniso_U_12
Cu1 0.0309(2) 0.0261(2) 0.0232(2) -0.00055(16) -0.00942(17) -0.00946(17)
Cu2 0.0334(2) 0.0294(2) 0.0273(2) -0.00020(17) -0.00764(18) -0.01568(18)
Cu3 0.0476(3) 0.0308(2) 0.0411(3) -0.0058(2) -0.0225(2) -0.0104(2)
N1 0.0343(17) 0.0274(15) 0.0294(16) -0.0011(12) 0.0009(13) -0.0100(13)
N2 0.0467(16) 0.0428(16) 0.0309(16) 0.0035(14) -0.0158(13) -0.0281(11)
N3 0.0350(18) 0.0351(17) 0.0339(17) -0.0035(13) -0.0007(14) -0.0176(14)
N4 0.0413(18) 0.0411(18) 0.0300(16) 0.0077(14) -0.0115(14) -0.0225(15)
N5 0.047(2) 0.0469(19) 0.0287(17) 0.0040(14) -0.0121(15) -0.0247(16)
N6 0.054(2) 0.0337(18) 0.0399(19) -0.0050(14) -0.0146(16) -0.0165(16)
I1 0.02653(13) 0.03812(14) 0.04926(16) 0.00892(11) -0.01145(11) -0.01588(10)
I2 0.0567(2) 0.04757(18) 0.0837(3) 0.02322(16) -0.01505(17) -0.01471(15)
C1 0.0308(19) 0.0298(19) 0.036(2) -0.0048(15) -0.0050(16) -0.0156(15)
C2 0.032(2) 0.036(2) 0.037(2) -0.0031(16) -0.0044(16) -0.0158(16)
C3 0.0273(19) 0.043(2) 0.040(2) -0.0110(18) -0.0037(16) -0.0138(16)
C4 0.029(2) 0.030(2) 0.053(3) -0.0112(18) -0.0068(18) -0.0091(16)
C5 0.034(2) 0.034(2) 0.048(2) 0.0040(17) -0.0124(18) -0.0157(16)
C6 0.0300(19) 0.034(2) 0.036(2) -0.0026(16) -0.0072(16) -0.0137(16)
C7 0.0297(19) 0.034(2) 0.035(2) -0.0071(16) -0.0039(16) -0.0162(16)
C8 0.038(2) 0.055(3) 0.046(3) -0.016(2) 0.0015(19) -0.018(2)
C9 0.0302(18) 0.0306(18) 0.0286(18) 0.0031(14) -0.0098(15) -0.0157(15)
C10 0.0335(19) 0.0254(17) 0.0240(17) 0.0027(13) -0.0065(14) -0.0151(14)
C11 0.0316(19) 0.0293(18) 0.0279(18) 0.0048(14) -0.0119(15) -0.0134(15)
C12 0.0208(17) 0.0277(17) 0.0341(19) 0.0029(14) -0.0059(14) -0.0104(14)
C13 0.0296(18) 0.0266(17) 0.0278(18) 0.0063(14) -0.0047(15) -0.0116(14)
C14 0.0320(19) 0.0256(17) 0.0252(18) 0.0029(14) -0.0103(15) -0.0094(14)
C15 0.035(2) 0.0306(19) 0.0269(19) 0.0050(15) -0.0105(15) -0.0102(16)
C16 0.0303(18) 0.0295(18) 0.0244(18) 0.0022(14) -0.0094(14) -0.0152(15)
C17 0.040(2) 0.035(2) 0.051(3) 0.0041(18) -0.0006(19) -0.0110(18)
C18 0.0832(19) 0.0508(14) 0.0503(15) -0.0055(12) 0.0157(13) -0.0086(13)
C19 0.0832(19) 0.0508(14) 0.0503(15) -0.0055(12) 0.0157(13) -0.0086(13)
C20 0.068(3) 0.042(2) 0.038(2) -0.0064(18) 0.009(2) -0.040(2)
C21 0.084(4) 0.071(3) 0.037(2) -0.022(2) 0.014(2) -0.057(3)
C22 0.098(4) 0.100(4) 0.028(2) -0.004(2) -0.006(3) -0.082(4)
C23 0.069(3) 0.068(3) 0.030(2) 0.007(2) -0.014(2) -0.052(3)
C24 0.068(3) 0.097(4) 0.050(3) 0.017(3) -0.032(2) -0.056(3)
C25 0.053(3) 0.074(3) 0.072(3) 0.021(3) -0.039(3) -0.028(3)
C26 0.0503(12) 0.0503(13) 0.0352(12) 0.0078(10) -0.0136(10) -0.0311(9)
C27 0.045(2) 0.042(2) 0.0240(18) -0.0007(16) -0.0033(16) -0.0293(18)
C28 0.049(2) 0.036(2) 0.0244(18) -0.0039(15) 0.0019(16) -0.0274(18)
C29 0.040(2) 0.045(2) 0.056(3) -0.006(2) 0.000(2) -0.015(2)
C30 0.055(3) 0.044(3) 0.070(3) -0.012(2) 0.008(3) -0.007(2)
C31 0.086(4) 0.047(3) 0.061(3) -0.022(2) 0.010(3) -0.026(3)
C32 0.080(3) 0.053(3) 0.033(2) -0.008(2) -0.001(2) -0.041(3)
C33 0.125(5) 0.077(4) 0.046(3) -0.008(3) -0.020(3) -0.064(4)
C34 0.118(5) 0.096(4) 0.048(3) 0.010(3) -0.035(3) -0.080(4)
C35 0.075(3) 0.079(3) 0.034(2) 0.017(2) -0.025(2) -0.056(3)
C36 0.080(4) 0.108(4) 0.054(3) 0.034(3) -0.044(3) -0.064(4)
C37 0.056(3) 0.083(4) 0.061(3) 0.034(3) -0.035(2) -0.035(3)
C38 0.052(3) 0.052(3) 0.045(2) 0.019(2) -0.020(2) -0.025(2)
C39 0.051(2) 0.050(2) 0.0267(19) 0.0054(17) -0.0062(17) -0.035(2)
C40 0.050(2) 0.046(2) 0.0261(19) -0.0025(17) 0.0010(17) -0.030(2)
C41 0.065(3) 0.041(2) 0.058(3) -0.006(2) -0.019(2) -0.015(2)
C42 0.082(4) 0.036(2) 0.064(3) -0.003(2) -0.010(3) -0.012(2)
C43 0.102(4) 0.044(3) 0.049(3) -0.015(2) -0.002(3) -0.034(3)
C44 0.084(4) 0.049(3) 0.036(2) -0.006(2) -0.007(2) -0.038(3)
C45 0.121(5) 0.073(4) 0.048(3) -0.007(3) -0.017(3) -0.070(4)
C46 0.115(5) 0.105(5) 0.045(3) 0.006(3) -0.028(3) -0.087(4)
C47 0.074(3) 0.084(3) 0.031(2) 0.010(2) -0.017(2) -0.056(3)
C48 0.064(3) 0.114(5) 0.044(3) 0.028(3) -0.027(2) -0.062(3)
C49 0.050(3) 0.089(4) 0.042(3) 0.025(2) -0.018(2) -0.037(3)
C50 0.045(2) 0.061(3) 0.034(2) 0.0121(19) -0.0114(18) -0.026(2)
C51 0.059(3) 0.055(3) 0.0254(19) 0.0061(17) -0.0110(18) -0.039(2)
C52 0.065(3) 0.045(2) 0.026(2) -0.0005(17) -0.0105(19) -0.034(2)
O1 0.0417(15) 0.0329(14) 0.0260(14) -0.0047(10) -0.0033(11) -0.0089(11)
O2 0.0570(19) 0.0319(15) 0.0558(19) 0.0036(13) 0.0115(15) -0.0161(13)
O3 0.060(2) 0.064(2) 0.058(2) -0.0285(17) 0.0017(17) -0.0043(17)
O4 0.0832(19) 0.0508(14) 0.0503(15) -0.0055(12) 0.0157(13) -0.0086(13)
O5 0.0476(16) 0.0427(15) 0.0352(14) 0.0117(12) -0.0222(12) -0.0235(13)
O6 0.067(2) 0.072(2) 0.0495(18) 0.0371(16) -0.0342(16) -0.0433(17)
O7 0.0503(12) 0.0503(13) 0.0352(12) 0.0078(10) -0.0136(10) -0.0311(9)
O8 0.0475(16) 0.0399(14) 0.0374(13) -0.0002(11) -0.0217(10) -0.0202(12)
O9 0.0344(14) 0.0329(13) 0.0240(12) -0.0008(10) -0.0074(10) -0.0083(11)
O10 0.0386(14) 0.0298(13) 0.0386(14) -0.0005(11) -0.0155(12) -0.0115(11)
O1W 0.0548(17) 0.0501(16) 0.0324(14) 0.0040(12) -0.0104(13) -0.0320(14)
O2W 0.088(3) 0.097(3) 0.055(2) -0.010(2) 0.003(2) -0.025(2)
O3W 0.059(2) 0.118(3) 0.091(3) 0.044(2) -0.035(2) -0.043(2)
O4W 0.090(3) 0.072(3) 0.154(4) 0.005(3) -0.038(3) -0.032(2)
O5W 0.186(7) 0.096(4) 0.213(7) 0.061(4) 0.062(6) 0.018(4)
O6W 0.137(12) 0.154(13) 0.28(2) 0.002(13) -0.028(13) -0.001(10)

loop_
_atom_type_symbol
_atom_type_description
_atom_type_scat_dispersion_real
_atom_type_scat_dispersion_imag
_atom_type_scat_source
C C 0.0033 0.0016 'International Tables Vol C Tables 4.2.6.8 and 6.1.1.4'
H H 0.0000 0.0000 'International Tables Vol C Tables 4.2.6.8 and 6.1.1.4'
N N 0.0061 0.0033 'International Tables Vol C Tables 4.2.6.8 and 6.1.1.4'
O O 0.0106 0.0060 'International Tables Vol C Tables 4.2.6.8 and 6.1.1.4'
Cu Cu 0.3201 1.2651 'International Tables Vol C Tables 4.2.6.8 and 6.1.1.4'
I I -0.4742 1.8119 'International Tables Vol C Tables 4.2.6.8 and 6.1.1.4'

loop_
_geom_angle_atom_site_label_1
_geom_angle_atom_site_label_2
_geom_angle_atom_site_label_3
_geom_angle
O5 Cu1 O1 95.52(11)
O5 Cu1 N1 90.96(12)
O1 Cu1 N1 170.45(12)
O5 Cu1 N2 166.99(11)
O1 Cu1 N2 90.87(12)
N1 Cu1 N2 81.43(13)
O5 Cu1 O1W 104.93(10)
O1 Cu1 O1W 93.60(10)
N1 Cu1 O1W 91.49(11)
N2 Cu1 O1W 85.91(11)
O10 Cu2 O9 84.60(10)
O10 Cu2 N3 169.49(11)
O9 Cu2 N3 95.05(11)
O10 Cu2 N4 95.91(11)
O9 Cu2 N4 161.38(11)
N3 Cu2 N4 81.08(13)
O10 Cu2 O7 92.40(10)
O9 Cu2 O7 99.43(10)
N3 Cu2 O7 98.01(11)
N4 Cu2 O7 99.15(11)
O10 Cu3 O9 84.76(10)
O10 Cu3 N6 95.53(12)
O9 Cu3 N6 176.31(12)
O10 Cu3 N5 174.80(12)
O9 Cu3 N5 98.44(12)
N6 Cu3 N5 81.55(13)
O10 Cu3 O8 87.67(9)
O9 Cu3 O8 87.14(9)
N6 Cu3 O8 96.54(11)
N5 Cu3 O8 88.39(10)
C17 N1 C28 118.9(3)
C17 N1 Cu1 128.6(3)
C28 N1 Cu1 112.4(2)
C26 N2 C27 118.8(3)
C26 N2 Cu1 128.5(3)
C27 N2 Cu1 112.5(3)
C29 N3 C40 118.7(3)
C29 N3 Cu2 128.3(3)
C40 N3 Cu2 113.0(3)
C38 N4 C39 117.9(3)
C38 N4 Cu2 129.3(3)
C39 N4 Cu2 112.7(3)
C50 N5 C51 118.1(3)
C50 N5 Cu3 129.3(3)
C51 N5 Cu3 112.5(3)
C41 N6 C52 118.8(4)
C41 N6 Cu3 129.1(3)
C52 N6 Cu3 112.1(3)
C6 C1 C2 119.4(3)
C6 C1 C7 120.6(3)
C2 C1 C7 120.0(3)
C3 C2 C1 121.0(4)
C3 C2 H2 119.5
C1 C2 H2 119.5
C4 C3 C2 119.4(4)
C4 C3 C8 119.4(3)
C2 C3 C8 121.2(4)
C5 C4 C3 119.7(3)
C5 C4 H4 120.2
C3 C4 H4 120.2
C4 C5 C6 121.2(4)
C4 C5 I2 118.7(3)
C6 C5 I2 120.0(3)
C5 C6 C1 119.3(3)
C5 C6 H6 120.4
C1 C6 H6 120.4
O2 C7 O1 125.1(3)
O2 C7 C1 120.2(3)
O1 C7 C1 114.6(3)
O4 C8 O3 125.3(4)
O4 C8 C3 117.0(4)
O3 C8 C3 117.8(4)
C14 C9 C10 121.2(3)
C14 C9 H9 119.4
C10 C9 H9 119.4
C9 C10 C11 118.7(3)
C9 C10 C16 119.0(3)
C11 C10 C16 122.2(3)
C12 C11 C10 119.6(3)
C12 C11 H11 120.2
C10 C11 H11 120.2
C11 C12 C13 121.5(3)
C11 C12 I1 120.0(2)
C13 C12 I1 118.4(2)
C12 C13 C14 119.1(3)
C12 C13 H13 120.4
C14 C13 H13 120.4
C13 C14 C9 119.7(3)
C13 C14 C15 120.0(3)
C9 C14 C15 120.3(3)
O6 C15 O5 126.0(3)
O6 C15 C14 118.9(3)
O5 C15 C14 115.1(3)
O8 C16 O7 126.7(3)
O8 C16 C10 118.1(3)
O7 C16 C10 115.2(3)
N1 C17 C18 121.1(5)
N1 C17 H17 119.4
C18 C17 H17 119.4
C19 C18 C17 120.4(5)
C19 C18 H18 119.8
C17 C18 H18 119.8
C18 C19 C20 119.8(5)
C18 C19 H19 120.1
C20 C19 H19 120.1
C19 C20 C28 117.2(4)
C19 C20 C21 125.2(4)
C28 C20 C21 117.6(5)
C22 C21 C20 122.1(4)
C22 C21 H21 118.9
C20 C21 H21 118.9
C21 C22 C23 121.3(4)
C21 C22 H22 119.3
C23 C22 H22 119.3
C24 C23 C27 116.5(4)
C24 C23 C22 125.6(4)
C27 C23 C22 118.0(5)
C25 C24 C23 120.2(4)
C25 C24 H24 119.9
C23 C24 H24 119.9
C24 C25 C26 120.3(5)
C24 C25 H25 119.9
C26 C25 H25 119.9
N2 C26 C25 121.2(4)
N2 C26 H26 119.4
C25 C26 H26 119.4
N2 C27 C23 123.0(4)
N2 C27 C28 116.5(3)
C23 C27 C28 120.5(4)
N1 C28 C20 122.5(4)
N1 C28 C27 117.0(3)
C20 C28 C27 120.5(4)
N3 C29 C30 121.8(4)
N3 C29 H29 119.1
C30 C29 H29 119.1
C31 C30 C29 119.5(5)
C31 C30 H30 120.3
C29 C30 H30 120.3
C30 C31 C32 120.5(4)
C30 C31 H31 119.8
C32 C31 H31 119.8
C31 C32 C40 116.6(4)
C31 C32 C33 125.2(5)
C40 C32 C33 118.2(5)
C34 C33 C32 121.8(5)
C34 C33 H33 119.1
C32 C33 H33 119.1
C33 C34 C35 121.7(5)
C33 C34 H34 119.2
C35 C34 H34 119.2
C36 C35 C39 116.8(4)
C36 C35 C34 125.5(4)
C39 C35 C34 117.7(5)
C37 C36 C35 119.4(4)
C37 C36 H36 120.3
C35 C36 H36 120.3
C36 C37 C38 120.2(5)
C36 C37 H37 119.9
C38 C37 H37 119.9
N4 C38 C37 122.4(4)
N4 C38 H38 118.8
C37 C38 H38 118.8
N4 C39 C35 123.3(4)
N4 C39 C40 116.6(3)
C35 C39 C40 120.1(4)
N3 C40 C32 123.0(4)
N3 C40 C39 116.5(3)
C32 C40 C39 120.5(4)
N6 C41 C42 121.9(5)
N6 C41 H41 119.0
C42 C41 H41 119.0
C43 C42 C41 119.5(5)
C43 C42 H42 120.2
C41 C42 H42 120.2
C42 C43 C44 119.8(4)
C42 C43 H43 120.1
C44 C43 H43 120.1
C43 C44 C52 117.6(4)
C43 C44 C45 124.7(5)
C52 C44 C45 117.7(5)
C46 C45 C44 121.7(5)
C46 C45 H45 119.1
C44 C45 H45 119.1
C45 C46 C47 121.9(5)
C45 C46 H46 119.0
C47 C46 H46 119.0
C51 C47 C48 116.6(4)
C51 C47 C46 117.4(5)
C48 C47 C46 125.9(5)
C49 C48 C47 120.0(4)
C49 C48 H48 120.0
C47 C48 H48 120.0
C48 C49 C50 120.1(5)
C48 C49 H49 119.9
C50 C49 H49 119.9
N5 C50 C49 122.2(4)
N5 C50 H50 118.9
C49 C50 H50 118.9
N5 C51 C47 123.0(4)
N5 C51 C52 116.3(3)
C47 C51 C52 120.7(4)
N6 C52 C44 122.4(4)
N6 C52 C51 117.2(3)
C44 C52 C51 120.5(4)
C7 O1 Cu1 122.7(2)
C15 O5 Cu1 126.0(2)
C16 O7 Cu2 125.0(2)
C16 O8 Cu3 121.3(2)
Cu3 O9 Cu2 93.46(10)
Cu3 O9 H9W 112.8
Cu2 O9 H9W 112.8
Cu3 O10 Cu2 93.83(11)
Cu3 O10 H10W 112.7
Cu2 O10 H10W 112.7
Cu1 O1W H1WA 109.4
Cu1 O1W H1WB 109.3
H1WA O1W H1WB 109.5
H2WB O2W H2WA 95.4
H2WA O2W H2WB 95.4
H3WA O3W H3WB 109.5
H4WA O4W H4WB 109.5
H5WA O5W H5WB 109.5
H6WA O6W H6WB 91.4

loop_
_geom_bond_atom_site_label_1
_geom_bond_atom_site_label_2
_geom_bond_distance
Cu1 O5 1.927(2)
Cu1 O1 1.939(2)
Cu1 N1 2.027(3)
Cu1 N2 2.031(3)
Cu1 O1W 2.242(3)
Cu2 O10 1.942(2)
Cu2 O9 1.945(2)
Cu2 N3 2.022(3)
Cu2 N4 2.032(3)
Cu2 O7 2.209(3)
Cu3 O10 1.936(2)
Cu3 O9 1.945(2)
Cu3 N6 2.026(3)
Cu3 N5 2.027(3)
Cu3 O8 2.565(3)
N1 C17 1.318(5)
N1 C28 1.358(5)
N2 C26 1.329(5)
N2 C27 1.361(5)
N3 C29 1.326(5)
N3 C40 1.357(5)
N4 C38 1.320(5)
N4 C39 1.355(5)
N5 C50 1.322(5)
N5 C51 1.366(5)
N6 C41 1.323(6)
N6 C52 1.366(5)
I1 C12 2.111(3)
I2 C5 2.108(4)
C1 C6 1.391(5)
C1 C2 1.393(5)
C1 C7 1.511(5)
C2 C3 1.390(5)
C2 H2 0.9300
C3 C4 1.386(6)
C3 C8 1.532(6)
C4 C5 1.386(6)
C4 H4 0.9300
C5 C6 1.389(5)
C6 H6 0.9300
C7 O2 1.229(5)
C7 O1 1.279(4)
C8 O4 1.225(6)
C8 O3 1.235(5)
C9 C14 1.389(5)
C9 C10 1.394(5)
C9 H9 0.9300
C10 C11 1.398(5)
C10 C16 1.518(5)
C11 C12 1.384(5)
C11 H11 0.9300
C12 C13 1.385(5)
C13 C14 1.390(5)
C13 H13 0.9300
C14 C15 1.507(5)
C15 O6 1.233(4)
C15 O5 1.270(4)
C16 O8 1.247(4)
C16 O7 1.255(4)
C17 C18 1.422(6)
C17 H17 0.9300
C18 C19 1.336(8)
C18 H18 0.9300
C19 C20 1.401(7)
C19 H19 0.9300
C20 C28 1.409(5)
C20 C21 1.431(7)
C21 C22 1.341(8)
C21 H21 0.9300
C22 C23 1.436(7)
C22 H22 0.9300
C23 C24 1.402(7)
C23 C27 1.404(5)
C24 C25 1.355(7)
C24 H24 0.9300
C25 C26 1.399(6)
C25 H25 0.9300
C26 H26 0.9300
C27 C28 1.421(6)
C29 C30 1.400(6)
C29 H29 0.9300
C30 C31 1.359(8)
C30 H30 0.9300
C31 C32 1.398(8)
C31 H31 0.9300
C32 C40 1.402(5)
C32 C33 1.424(7)
C33 C34 1.332(8)
C33 H33 0.9300
C34 C35 1.442(7)
C34 H34 0.9300
C35 C36 1.404(7)
C35 C39 1.407(6)
C36 C37 1.354(7)
C36 H36 0.9300
C37 C38 1.399(6)
C37 H37 0.9300
C38 H38 0.9300
C39 C40 1.422(6)
C41 C42 1.415(6)
C41 H41 0.9300
C42 C43 1.368(8)
C42 H42 0.9300
C43 C44 1.393(7)
C43 H43 0.9300
C44 C52 1.411(6)
C44 C45 1.435(7)
C45 C46 1.336(8)
C45 H45 0.9300
C46 C47 1.440(7)
C46 H46 0.9300
C47 C51 1.405(6)
C47 C48 1.408(7)
C48 C49 1.346(7)
C48 H48 0.9300
C49 C50 1.402(6)
C49 H49 0.9300
C50 H50 0.9300
C51 C52 1.419(6)
O9 H9W 0.8502
O10 H10W 0.8500
O1W H1WA 0.8499
O1W H1WB 0.8500
O2W H2WB 0.8498
O2W H2WA 0.7799
O2W H2WB 0.8498
O3W H3WA 0.8500
O3W H3WB 0.8501
O4W H4WA 0.8501
O4W H4WB 0.8499
O5W H5WA 0.8499
O5W H5WB 0.8500
O6W H6WA 0.7799
O6W H6WB 0.9000

loop_
_geom_hbond_atom_site_label_D
_geom_hbond_atom_site_label_H
_geom_hbond_atom_site_label_A
_geom_hbond_distance_DH
_geom_hbond_distance_HA
_geom_hbond_distance_DA
_geom_hbond_angle_DHA
_geom_hbond_site_symmetry_A
O9 H9W O3 0.85 2.25 3.094(4) 173.6 1_645
O10 H10W O4W 0.85 2.38 3.195(6) 159.8 .
O1W H1WA O1 0.85 2.28 2.931(4) 134.1 2_665
O1W H1WB O6 0.85 1.99 2.817(4) 163.0 2_665
O2W H2WA O5W 0.78 2.19 2.864(7) 144.9 2_666
O2W H2WB O4 0.85 1.93 2.777(5) 179.3 1_655
O3W H3WA O8 0.85 1.96 2.812(4) 179.4 .
O3W H3WB O3 0.85 2.07 2.806(6) 145.0 1_645
O4W H4WA O2 0.85 2.35 3.198(6) 179.8 .
O4W H4WB O5W 0.85 2.16 2.742(8) 125.6 .
O5W H5WA O4 0.85 1.88 2.730(6) 178.7 .
O5W H5WB O6W 0.85 2.33 2.897(19) 124.4 2_566
O6W H6WA O2W 0.78 2.18 2.569(19) 111.0 1_455
O6W H6WB O3W 0.90 2.07 2.712(19) 127.0 2_666

loop_
_geom_torsion_atom_site_label_1
_geom_torsion_atom_site_label_2
_geom_torsion_atom_site_label_3
_geom_torsion_atom_site_label_4
_geom_torsion
O5 Cu1 N1 C17 -11.5(3)
N2 Cu1 N1 C17 179.1(3)
O1W Cu1 N1 C17 93.5(3)
O5 Cu1 N1 C28 171.7(2)
N2 Cu1 N1 C28 2.3(2)
O1W Cu1 N1 C28 -83.3(2)
O5 Cu1 N2 C26 128.5(5)
O1 Cu1 N2 C26 9.0(3)
N1 Cu1 N2 C26 -176.7(3)
O1W Cu1 N2 C26 -84.6(3)
O5 Cu1 N2 C27 -57.3(6)
O1 Cu1 N2 C27 -176.8(2)
N1 Cu1 N2 C27 -2.5(2)
O1W Cu1 N2 C27 89.6(2)
O10 Cu2 N3 C29 -106.0(7)
O9 Cu2 N3 C29 -18.4(4)
N4 Cu2 N3 C29 180.0(4)
O7 Cu2 N3 C29 81.9(3)
O10 Cu2 N3 C40 73.5(7)
O9 Cu2 N3 C40 161.1(2)
N4 Cu2 N3 C40 -0.5(2)
O7 Cu2 N3 C40 -98.6(2)
O10 Cu2 N4 C38 8.1(3)
O9 Cu2 N4 C38 98.7(5)
N3 Cu2 N4 C38 177.9(3)
O7 Cu2 N4 C38 -85.3(3)
O10 Cu2 N4 C39 -168.8(2)
O9 Cu2 N4 C39 -78.2(4)
N3 Cu2 N4 C39 1.0(2)
O7 Cu2 N4 C39 97.8(2)
O9 Cu3 N5 C50 2.4(3)
N6 Cu3 N5 C50 178.7(4)
O8 Cu3 N5 C50 -84.5(3)
O9 Cu3 N5 C51 178.6(2)
N6 Cu3 N5 C51 -5.2(3)
O8 Cu3 N5 C51 91.7(2)
O10 Cu3 N6 C41 6.9(4)
N5 Cu3 N6 C41 -177.5(4)
O8 Cu3 N6 C41 95.1(4)
O10 Cu3 N6 C52 -171.0(3)
N5 Cu3 N6 C52 4.6(3)
O8 Cu3 N6 C52 -82.8(3)
C6 C1 C2 C3 -0.1(5)
C7 C1 C2 C3 -179.8(3)
C1 C2 C3 C4 1.1(5)
C1 C2 C3 C8 -178.8(3)
C2 C3 C4 C5 -0.5(5)
C8 C3 C4 C5 179.5(3)
C3 C4 C5 C6 -1.2(5)
C3 C4 C5 I2 178.8(3)
C4 C5 C6 C1 2.2(5)
I2 C5 C6 C1 -177.7(3)
C2 C1 C6 C5 -1.6(5)
C7 C1 C6 C5 178.2(3)
C6 C1 C7 O2 -165.1(4)
C2 C1 C7 O2 14.7(5)
C6 C1 C7 O1 13.3(5)
C2 C1 C7 O1 -167.0(3)
C4 C3 C8 O4 175.7(4)
C2 C3 C8 O4 -4.3(6)
C4 C3 C8 O3 -2.1(6)
C2 C3 C8 O3 177.8(4)
C14 C9 C10 C11 -0.2(5)
C14 C9 C10 C16 178.8(3)
C9 C10 C11 C12 -1.1(5)
C16 C10 C11 C12 179.9(3)
C10 C11 C12 C13 1.4(5)
C10 C11 C12 I1 179.3(2)
C11 C12 C13 C14 -0.3(5)
I1 C12 C13 C14 -178.3(2)
C12 C13 C14 C9 -1.0(5)
C12 C13 C14 C15 176.6(3)
C10 C9 C14 C13 1.3(5)
C10 C9 C14 C15 -176.3(3)
C13 C14 C15 O6 -11.4(5)
C9 C14 C15 O6 166.2(4)
C13 C14 C15 O5 169.4(3)
C9 C14 C15 O5 -13.0(5)
C9 C10 C16 O8 -148.5(3)
C11 C10 C16 O8 30.5(5)
C9 C10 C16 O7 30.8(5)
C11 C10 C16 O7 -150.2(3)
C28 N1 C17 C18 -1.3(6)
Cu1 N1 C17 C18 -177.9(3)
N1 C17 C18 C19 0.9(7)
C17 C18 C19 C20 -0.2(8)
C18 C19 C20 C28 -0.2(7)
C18 C19 C20 C21 179.3(5)
C19 C20 C21 C22 -179.1(5)
C28 C20 C21 C22 0.4(6)
C20 C21 C22 C23 0.4(7)
C21 C22 C23 C24 177.5(4)
C21 C22 C23 C27 -1.6(6)
C27 C23 C24 C25 -0.3(6)
C22 C23 C24 C25 -179.4(4)
C23 C24 C25 C26 -1.0(7)
C27 N2 C26 C25 0.3(6)
Cu1 N2 C26 C25 174.2(3)
C24 C25 C26 N2 1.0(7)
C26 N2 C27 C23 -1.7(5)
Cu1 N2 C27 C23 -176.5(3)
C26 N2 C27 C28 177.1(3)
Cu1 N2 C27 C28 2.3(4)
C24 C23 C27 N2 1.6(6)
C22 C23 C27 N2 -179.1(3)
C24 C23 C27 C28 -177.1(4)
C22 C23 C27 C28 2.1(5)
C17 N1 C28 C20 0.9(5)
Cu1 N1 C28 C20 178.1(3)
C17 N1 C28 C27 -179.0(3)
Cu1 N1 C28 C27 -1.8(4)
C19 C20 C28 N1 -0.2(6)
C21 C20 C28 N1 -179.7(3)
C19 C20 C28 C27 179.7(4)
C21 C20 C28 C27 0.2(5)
N2 C27 C28 N1 -0.3(5)
C23 C27 C28 N1 178.5(3)
N2 C27 C28 C20 179.7(3)
C23 C27 C28 C20 -1.4(5)
C40 N3 C29 C30 1.2(6)
Cu2 N3 C29 C30 -179.4(3)
N3 C29 C30 C31 -1.9(7)
C29 C30 C31 C32 1.4(8)
C30 C31 C32 C40 -0.3(7)
C30 C31 C32 C33 179.0(5)
C31 C32 C33 C34 179.7(5)
C40 C32 C33 C34 -1.0(8)
C32 C33 C34 C35 -0.2(9)
C33 C34 C35 C36 -179.5(5)
C33 C34 C35 C39 1.7(7)
C39 C35 C36 C37 -0.6(7)
C34 C35 C36 C37 -179.4(4)
C35 C36 C37 C38 1.0(7)
C39 N4 C38 C37 -0.6(6)
Cu2 N4 C38 C37 -177.4(3)
C36 C37 C38 N4 -0.4(7)
C38 N4 C39 C35 1.1(5)
Cu2 N4 C39 C35 178.3(3)
C38 N4 C39 C40 -178.6(3)
Cu2 N4 C39 C40 -1.4(4)
C36 C35 C39 N4 -0.5(6)
C34 C35 C39 N4 178.4(4)
C36 C35 C39 C40 179.2(4)
C34 C35 C39 C40 -1.9(6)
C29 N3 C40 C32 0.0(6)
Cu2 N3 C40 C32 -179.5(3)
C29 N3 C40 C39 179.5(3)
Cu2 N3 C40 C39 0.0(4)
C31 C32 C40 N3 -0.4(6)
C33 C32 C40 N3 -179.8(4)
C31 C32 C40 C39 -179.9(4)
C33 C32 C40 C39 0.7(6)
N4 C39 C40 N3 0.9(5)
C35 C39 C40 N3 -178.8(3)
N4 C39 C40 C32 -179.5(3)
C35 C39 C40 C32 0.8(6)
C52 N6 C41 C42 0.6(7)
Cu3 N6 C41 C42 -177.1(3)
N6 C41 C42 C43 0.6(8)
C41 C42 C43 C44 -1.1(8)
C42 C43 C44 C52 0.3(7)
C42 C43 C44 C45 -179.8(5)
C43 C44 C45 C46 179.2(5)
C52 C44 C45 C46 -0.9(7)
C44 C45 C46 C47 0.0(8)
C45 C46 C47 C51 0.6(7)
C45 C46 C47 C48 -178.4(5)
C51 C47 C48 C49 -0.6(6)
C46 C47 C48 C49 178.3(4)
C47 C48 C49 C50 1.7(7)
C51 N5 C50 C49 0.1(6)
Cu3 N5 C50 C49 176.1(3)
C48 C49 C50 N5 -1.4(6)
C50 N5 C51 C47 1.0(6)
Cu3 N5 C51 C47 -175.7(3)
C50 N5 C51 C52 -178.5(3)
Cu3 N5 C51 C52 4.9(4)
C48 C47 C51 N5 -0.7(6)
C46 C47 C51 N5 -179.8(4)
C48 C47 C51 C52 178.7(4)
C46 C47 C51 C52 -0.3(6)
C41 N6 C52 C44 -1.5(6)
Cu3 N6 C52 C44 176.7(3)
C41 N6 C52 C51 178.4(4)
Cu3 N6 C52 C51 -3.4(4)
C43 C44 C52 N6 1.0(6)
C45 C44 C52 N6 -178.9(4)
C43 C44 C52 C51 -178.9(4)
C45 C44 C52 C51 1.2(6)
N5 C51 C52 N6 -1.0(5)
C47 C51 C52 N6 179.5(4)
N5 C51 C52 C44 178.9(3)
C47 C51 C52 C44 -0.6(6)
O2 C7 O1 Cu1 1.7(5)
C1 C7 O1 Cu1 -176.5(2)
O5 Cu1 O1 C7 -65.4(3)
N2 Cu1 O1 C7 103.2(3)
O1W Cu1 O1 C7 -170.8(3)
O6 C15 O5 Cu1 -7.8(6)
C14 C15 O5 Cu1 171.3(2)
O1 Cu1 O5 C15 -78.2(3)
N1 Cu1 O5 C15 108.8(3)
N2 Cu1 O5 C15 162.7(5)
O1W Cu1 O5 C15 17.0(3)
O8 C16 O7 Cu2 4.7(5)
C10 C16 O7 Cu2 -174.5(2)
O10 Cu2 O7 C16 47.1(3)
O9 Cu2 O7 C16 -37.9(3)
N3 Cu2 O7 C16 -134.4(3)
N4 Cu2 O7 C16 143.4(3)
O7 C16 O8 Cu3 -12.7(5)
C10 C16 O8 Cu3 166.4(2)
O10 Cu3 O8 C16 -31.0(3)
O9 Cu3 O8 C16 53.8(3)
N6 Cu3 O8 C16 -126.3(3)
N5 Cu3 O8 C16 152.4(3)
O10 Cu3 O9 Cu2 13.81(10)
N5 Cu3 O9 Cu2 -162.06(11)
O8 Cu3 O9 Cu2 -74.11(9)
O10 Cu2 O9 Cu3 -13.77(10)
N3 Cu2 O9 Cu3 176.78(11)
N4 Cu2 O9 Cu3 -106.2(3)
O7 Cu2 O9 Cu3 77.77(11)
O9 Cu3 O10 Cu2 -13.84(10)
N6 Cu3 O10 Cu2 169.86(12)
O8 Cu3 O10 Cu2 73.51(10)
O9 Cu2 O10 Cu3 13.84(10)
N3 Cu2 O10 Cu3 102.4(6)
N4 Cu2 O10 Cu3 175.13(11)
O7 Cu2 O10 Cu3 -85.41(11)
